data_2209239
loop_
_publ_author_name
'Zinczuk, Juan'
'Ruveda, Edmundo A.'
'Lalancette, Roger A.'
'Thompson, Hugh W.'

_publ_section_title
;
 (--)-Isosantonic acid: alteration of the hydrogen-bonding mode by
 configurational inversion at a single centre in a
 \g,\e-diketocarboxylic acid
;
_journal_coeditor_code LH2039
_journal_issue 6
_journal_name_full 'Acta Crystallographica Section E'
_journal_page_first o2120
_journal_page_last o2122
_journal_paper_doi 10.1107/S160053680601405X
_journal_volume 62
_journal_year 2006
_chemical_formula_iupac 'C15 H20 O4'
_chemical_formula_moiety 'C15 H20 O4'
_chemical_formula_sum 'C15 H20 O4'
_chemical_formula_weight 264.31
_chemical_melting_point 424
_chemical_name_common '(-)-isosantonic acid'
_chemical_name_systematic
;
(1R,3aS,6aS,7R,9S)-(-)-\a,3a,7-trimethyl-5,8-dioxo-1,4-
ethanoperhydropentalene-1-acetic acid'
;
_space_group_IT_number 19
_symmetry_cell_setting orthorhombic
_symmetry_space_group_name_Hall 'P 2ac 2ab'
_symmetry_space_group_name_H-M 'P 21 21 21'
_atom_sites_solution_hydrogens difmap
_atom_sites_solution_primary direct
_atom_sites_solution_secondary difmap
_audit_creation_method SHELXL97
_cell_angle_alpha 90.00
_cell_angle_beta 90.00
_cell_angle_gamma 90.00
_cell_formula_units_Z 4
_cell_length_a 8.3801(2)
_cell_length_b 12.5398(2)
_cell_length_c 12.6852(2)
_cell_measurement_reflns_used 7889
_cell_measurement_temperature 100(2)
_cell_measurement_theta_max 68.3
_cell_measurement_theta_min 3.48
_cell_volume 1333.02(4)
_computing_cell_refinement SMART
_computing_data_collection 'SMART (Bruker, 2000)'
_computing_data_reduction 'SAINT-Plus (Bruker, 2000)'
_computing_molecular_graphics 'SHELXTL (Bruker, 2000)'
_computing_publication_material SHELXTL
_computing_structure_refinement 'SHELXL97 (Sheldrick, 1997)'
_computing_structure_solution 'SHELXS97 (Sheldrick, 1997)'
_diffrn_ambient_temperature 100(2)
_diffrn_measured_fraction_theta_full 0.971
_diffrn_measured_fraction_theta_max 0.944
_diffrn_measurement_device_type 'Bruker SMART CCD area-detector'
_diffrn_measurement_method '\f and \w'
_diffrn_radiation_monochromator graphite
_diffrn_radiation_source 'fine-focus sealed tube'
_diffrn_radiation_type CuK\a
_diffrn_radiation_wavelength 1.54178
_diffrn_reflns_av_R_equivalents 0.017
_diffrn_reflns_av_sigmaI/netI 0.008
_diffrn_reflns_limit_h_max 7
_diffrn_reflns_limit_h_min -10
_diffrn_reflns_limit_k_max 14
_diffrn_reflns_limit_k_min -14
_diffrn_reflns_limit_l_max 14
_diffrn_reflns_limit_l_min -14
_diffrn_reflns_number 15403
_diffrn_reflns_theta_full 69.24
_diffrn_reflns_theta_max 69.24
_diffrn_reflns_theta_min 4.96
_diffrn_standards_decay_% 0
_diffrn_standards_number 0
_exptl_absorpt_coefficient_mu 0.773
_exptl_absorpt_correction_T_max 0.820
_exptl_absorpt_correction_T_min 0.750
_exptl_absorpt_correction_type multi-scan
_exptl_absorpt_process_details '(SADABS; Blessing, 1995)'
_exptl_crystal_colour colourless
_exptl_crystal_density_diffrn 1.317
_exptl_crystal_density_method 'not measured'
_exptl_crystal_description parallelepiped
_exptl_crystal_F_000 568
_exptl_crystal_size_max 0.50
_exptl_crystal_size_mid 0.34
_exptl_crystal_size_min 0.26
_refine_diff_density_max 0.21
_refine_diff_density_min -0.16
_refine_ls_abs_structure_details 'Flack (1983), with 950 Friedel pairs'
_refine_ls_abs_structure_Flack 0.02(15)
_refine_ls_extinction_coef 0.0065(5)
_refine_ls_extinction_expression Fc^*^=kFc[1+0.001xFc^2^\l^3^/sin(2\q)]^-1/4^
_refine_ls_extinction_method 'SHELXL97 (Sheldrick, 1997)'
_refine_ls_goodness_of_fit_ref 0.979
_refine_ls_hydrogen_treatment constr
_refine_ls_matrix_type full
_refine_ls_number_parameters 253
_refine_ls_number_reflns 2321
_refine_ls_number_restraints 0
_refine_ls_restrained_S_all 0.98
_refine_ls_R_factor_all 0.025
_refine_ls_R_factor_gt 0.025
_refine_ls_shift/su_max 0.00
_refine_ls_shift/su_mean 0.00
_refine_ls_structure_factor_coef Fsqd
_refine_ls_weighting_details 'calc w = 1/[\s^2^(Fo^2^)+(0.0435P)^2^+0.3883P] where P=(Fo^2^+2Fc^2^)/3'
_refine_ls_weighting_scheme calc
_refine_ls_wR_factor_gt 0.066
_refine_ls_wR_factor_ref 0.066
_reflns_number_gt 2320
_reflns_number_total 2321
_reflns_threshold_expression I>2\s(I)
_cod_data_source_file lh2039.cif
_cod_data_source_block I
_cod_database_code 2209239
_cod_database_fobs_code 2209239

loop_
_symmetry_equiv_pos_as_xyz
'x, y, z'
'-x+1/2, -y, z+1/2'
'-x, y+1/2, -z+1/2'
'x+1/2, -y+1/2, -z'

loop_
_atom_site_type_symbol
_atom_site_label
_atom_site_fract_x
_atom_site_fract_y
_atom_site_fract_z
_atom_site_U_iso_or_equiv
_atom_site_adp_type
_atom_site_calc_flag
_atom_site_occupancy
O O1 1.14506(11) 0.39121(7) 0.70118(7) 0.0190(2) Uani d 1
O O2 0.95141(14) 0.17671(8) 0.91770(8) 0.0296(3) Uani d 1
O O3 0.73503(11) 0.34672(7) 0.40368(7) 0.0203(2) Uani d 1
O O4 0.84988(12) 0.19150(7) 0.44684(7) 0.0185(2) Uani d 1
H H4 0.782(2) 0.1709(14) 0.4018(15) 0.030(5) Uiso d 1
C C1 0.87342(15) 0.37129(10) 0.63724(10) 0.0152(3) Uani d 1
C C2 0.75242(16) 0.46516(10) 0.63621(10) 0.0172(3) Uani d 1
H H2A 0.8074(19) 0.5350(13) 0.6420(12) 0.018(4) Uiso d 1
H H2B 0.6986(17) 0.4610(11) 0.5717(12) 0.011(3) Uiso d 1
C C3 0.63359(16) 0.44360(11) 0.72692(10) 0.0192(3) Uani d 1
H H3A 0.6419(18) 0.5026(12) 0.7797(11) 0.013(3) Uiso d 1
H H3B 0.523(2) 0.4405(13) 0.7019(13) 0.022(4) Uiso d 1
C C3A 0.67768(16) 0.33365(11) 0.77273(9) 0.0177(3) Uani d 1
C C4 0.80962(16) 0.33636(11) 0.85842(10) 0.0175(3) Uani d 1
H H4A 0.7690(18) 0.3505(12) 0.9273(13) 0.015(4) Uiso d 1
C C5 0.88472(16) 0.22579(10) 0.84861(10) 0.0196(3) Uani d 1
C C6 0.86504(18) 0.18840(11) 0.73454(10) 0.0193(3) Uani d 1
H H6A 0.967(2) 0.1755(14) 0.7049(13) 0.025(4) Uiso d 1
H H6B 0.806(2) 0.1209(13) 0.7346(13) 0.022(4) Uiso d 1
C C6A 0.77071(16) 0.27819(10) 0.68215(10) 0.0169(3) Uani d 1
H H6AA 0.6968(18) 0.2542(12) 0.6247(12) 0.016(4) Uiso d 1
C C7 0.94270(16) 0.41824(10) 0.83122(10) 0.0177(3) Uani d 1
H H7A 0.892(2) 0.4885(14) 0.8272(12) 0.023(4) Uiso d 1
C C8 1.00268(15) 0.39464(9) 0.72008(10) 0.0148(3) Uani d 1
C C9 0.95204(15) 0.34666(10) 0.52941(9) 0.0149(3) Uani d 1
H H9A 1.0327(18) 0.2935(12) 0.5410(11) 0.011(3) Uiso d 1
C C10 0.83327(15) 0.29750(10) 0.45385(9) 0.0151(3) Uani d 1
C C11 1.02581(16) 0.44569(11) 0.47779(10) 0.0171(3) Uani d 1
H H11A 1.0710(18) 0.4254(12) 0.4100(13) 0.017(4) Uiso d 1
H H11B 1.108(2) 0.4776(13) 0.5243(13) 0.019(4) Uiso d 1
H H11C 0.944(2) 0.4979(13) 0.4623(12) 0.021(4) Uiso d 1
C C12 1.07672(17) 0.42128(11) 0.91236(11) 0.0212(3) Uani d 1
H H12A 1.132(2) 0.3529(15) 0.9161(14) 0.030(4) Uiso d 1
H H12B 1.034(2) 0.4399(15) 0.9830(16) 0.037(5) Uiso d 1
H H12C 1.154(2) 0.4738(15) 0.8949(14) 0.029(4) Uiso d 1
C C13 0.53463(18) 0.26979(12) 0.81207(10) 0.0236(3) Uani d 1
H H13A 0.481(2) 0.3067(15) 0.8684(15) 0.031(5) Uiso d 1
H H13B 0.566(2) 0.1979(16) 0.8382(15) 0.035(5) Uiso d 1
H H13C 0.457(2) 0.2576(13) 0.7560(14) 0.023(4) Uiso d 1

loop_
_atom_site_aniso_label
_atom_site_aniso_U_11
_atom_site_aniso_U_22
_atom_site_aniso_U_33
_atom_site_aniso_U_12
_atom_site_aniso_U_13
_atom_site_aniso_U_23
O1 0.0169(5) 0.0213(5) 0.0188(5) 0.0004(4) -0.0009(4) -0.0032(4)
O2 0.0450(6) 0.0225(5) 0.0214(5) 0.0026(5) -0.0066(5) 0.0042(4)
O3 0.0203(5) 0.0210(5) 0.0196(5) -0.0004(4) -0.0045(4) 0.0019(4)
O4 0.0185(5) 0.0184(5) 0.0186(4) 0.0003(4) -0.0018(4) -0.0036(4)
C1 0.0176(6) 0.0141(6) 0.0141(6) -0.0003(5) -0.0013(5) -0.0002(5)
C2 0.0183(7) 0.0182(6) 0.0151(6) 0.0022(6) -0.0012(5) -0.0005(5)
C3 0.0171(7) 0.0240(7) 0.0166(6) 0.0035(5) 0.0008(5) -0.0031(5)
C3A 0.0179(6) 0.0214(7) 0.0138(6) 0.0005(5) 0.0007(5) -0.0029(5)
C4 0.0213(7) 0.0199(7) 0.0113(6) -0.0003(5) 0.0008(5) -0.0009(5)
C5 0.0221(7) 0.0190(7) 0.0177(6) -0.0031(5) 0.0008(5) 0.0025(5)
C6 0.0240(7) 0.0163(7) 0.0175(6) -0.0008(6) 0.0016(5) 0.0003(5)
C6A 0.0188(6) 0.0184(6) 0.0134(6) -0.0022(5) 0.0003(5) -0.0017(5)
C7 0.0201(6) 0.0163(6) 0.0166(6) 0.0019(6) -0.0013(5) -0.0011(5)
C8 0.0186(7) 0.0093(5) 0.0166(6) 0.0014(5) -0.0015(5) 0.0002(5)
C9 0.0150(6) 0.0161(6) 0.0138(6) 0.0018(5) -0.0004(5) -0.0001(4)
C10 0.0157(6) 0.0169(6) 0.0126(6) -0.0007(5) 0.0039(5) 0.0012(5)
C11 0.0183(6) 0.0183(6) 0.0145(6) -0.0015(6) 0.0004(5) 0.0000(5)
C12 0.0227(7) 0.0244(7) 0.0165(6) -0.0008(6) -0.0028(5) -0.0017(5)
C13 0.0227(7) 0.0320(8) 0.0161(6) -0.0034(6) 0.0026(6) -0.0012(6)

loop_
_atom_type_symbol
_atom_type_description
_atom_type_scat_dispersion_real
_atom_type_scat_dispersion_imag
_atom_type_scat_source
C C 0.0181 0.0091 'International Tables Vol C Tables 4.2.6.8 and 6.1.1.4'
H H 0.0000 0.0000 'International Tables Vol C Tables 4.2.6.8 and 6.1.1.4'
O O 0.0492 0.0322 'International Tables Vol C Tables 4.2.6.8 and 6.1.1.4'

loop_
_geom_angle_atom_site_label_1
_geom_angle_atom_site_label_2
_geom_angle_atom_site_label_3
_geom_angle
C10 O4 H4 106.1(12)
C8 C1 C9 109.99(10)
C8 C1 C2 108.75(10)
C9 C1 C2 114.91(10)
C8 C1 C6A 106.38(10)
C9 C1 C6A 114.09(10)
C2 C1 C6A 102.13(10)
C3 C2 C1 106.36(10)
C3 C2 H2A 113.5(9)
C1 C2 H2A 111.4(9)
C3 C2 H2B 109.3(9)
C1 C2 H2B 106.2(9)
H2A C2 H2B 109.8(13)
C3A C3 C2 106.43(10)
C3A C3 H3A 113.1(8)
C2 C3 H3A 108.9(9)
C3A C3 H3B 108.2(10)
C2 C3 H3B 112.1(10)
H3A C3 H3B 108.1(13)
C13 C3A C3 113.86(11)
C13 C3A C4 110.03(10)
C3 C3A C4 114.56(11)
C13 C3A C6A 113.67(11)
C3 C3A C6A 104.00(10)
C4 C3A C6A 99.82(10)
C5 C4 C3A 102.51(10)
C5 C4 C7 106.61(11)
C3A C4 C7 111.74(10)
C5 C4 H4A 113.0(9)
C3A C4 H4A 113.0(9)
C7 C4 H4A 109.7(9)
O2 C5 C4 126.43(12)
O2 C5 C6 125.45(12)
C4 C5 C6 108.10(11)
C6A C6 C5 103.97(10)
C6A C6 H6A 114.8(10)
C5 C6 H6A 109.3(10)
C6A C6 H6B 112.0(10)
C5 C6 H6B 108.5(10)
H6A C6 H6B 107.9(14)
C6 C6A C3A 105.54(10)
C6 C6A C1 115.18(11)
C3A C6A C1 102.26(10)
C6 C6A H6AA 114.5(9)
C3A C6A H6AA 111.2(8)
C1 C6A H6AA 107.5(9)
C12 C7 C8 112.72(11)
C12 C7 C4 113.29(11)
C8 C7 C4 108.25(10)
C12 C7 H7A 109.3(10)
C8 C7 H7A 105.6(9)
C4 C7 H7A 107.2(10)
O1 C8 C7 120.77(11)
O1 C8 C1 123.30(11)
C7 C8 C1 115.88(11)
C10 C9 C11 108.94(10)
C10 C9 C1 111.15(10)
C11 C9 C1 112.76(10)
C10 C9 H9A 106.1(8)
C11 C9 H9A 110.1(9)
C1 C9 H9A 107.6(8)
O3 C10 O4 122.82(12)
O3 C10 C9 124.96(11)
O4 C10 C9 112.21(11)
C9 C11 H11A 108.8(9)
C9 C11 H11B 110.7(9)
H11A C11 H11B 111.2(13)
C9 C11 H11C 110.4(9)
H11A C11 H11C 105.8(13)
H11B C11 H11C 109.9(13)
C7 C12 H12A 111.1(11)
C7 C12 H12B 110.6(11)
H12A C12 H12B 109.4(15)
C7 C12 H12C 111.1(11)
H12A C12 H12C 107.4(15)
H12B C12 H12C 107.0(16)
C3A C13 H13A 110.8(11)
C3A C13 H13B 112.0(11)
H13A C13 H13B 108.2(15)
C3A C13 H13C 111.6(10)
H13A C13 H13C 107.9(14)
H13B C13 H13C 106.1(15)

loop_
_geom_bond_atom_site_label_1
_geom_bond_atom_site_label_2
_geom_bond_distance
_geom_bond_publ_flag
O1 C8 1.2178(17) y
O2 C5 1.2080(17) y
O3 C10 1.2098(15) y
O4 C10 1.3394(16) ?
O4 H4 0.847(19) ?
C1 C8 1.5373(17) ?
C1 C9 1.5493(17) ?
C1 C2 1.5537(17) ?
C1 C6A 1.5583(17) ?
C2 C3 1.5456(18) ?
C2 H2A 0.992(16) ?
C2 H2B 0.936(15) ?
C3 C3A 1.5412(19) ?
C3 H3A 1.001(15) ?
C3 H3B 0.984(18) ?
C3A C13 1.5256(19) ?
C3A C4 1.5508(18) ?
C3A C6A 1.5530(17) ?
C4 C5 1.5278(19) ?
C4 C7 1.5547(19) ?
C4 H4A 0.955(16) ?
C5 C6 1.5300(18) ?
C6 C6A 1.5279(18) ?
C6 H6A 0.945(18) ?
C6 H6B 0.981(17) ?
C6A H6AA 1.002(15) ?
C7 C12 1.5239(18) ?
C7 C8 1.5258(17) ?
C7 H7A 0.979(18) ?
C9 C10 1.5131(18) ?
C9 C11 1.5340(17) ?
C9 H9A 0.960(15) ?
C11 H11A 0.974(17) ?
C11 H11B 0.991(17) ?
C11 H11C 0.968(18) ?
C12 H12A 0.976(19) ?
C12 H12B 0.99(2) ?
C12 H12C 0.949(19) ?
C13 H13A 0.962(19) ?
C13 H13B 0.996(19) ?
C13 H13C 0.977(18) ?

loop_
_geom_hbond_atom_site_label_D
_geom_hbond_atom_site_label_H
_geom_hbond_atom_site_label_A
_geom_hbond_site_symmetry_A
_geom_hbond_distance_DH
_geom_hbond_distance_HA
_geom_hbond_distance_DA
_geom_hbond_angle_DHA
_geom_hbond_publ_flag
O4 H4 O1 4_456 0.847(19) 1.90(2) 2.7472(13) 172,7(17) yes
C11 H11B O2 3_756 0.991(17) 2.650(16) 3.1916(17) 114.5(11) yes
C3 H3A O3 2_665 1.001(15) 2.666(15) 3.6268(16) 161.1(12) yes
C6 H6A O3 4_556 0.945(18) 2.652(18) 3.5891(17) 171.4(14) yes
C7 H7A O3 2_665 0.979(18) 2.519(18) 3.4278(16) 154.3(13) yes
C9 H9A O3 4_556 0.960(15) 2.542(16) 3.4964(15) 172.6(11) yes
C9 H9A O4 4_556 0.960(15) 2.669(15) 3.3816(16) 131.3(11) yes

loop_
_geom_torsion_atom_site_label_1
_geom_torsion_atom_site_label_2
_geom_torsion_atom_site_label_3
_geom_torsion_atom_site_label_4
_geom_torsion
C8 C1 C2 C3 -82.91(12)
C9 C1 C2 C3 153.34(11)
C6A C1 C2 C3 29.27(12)
C1 C2 C3 C3A -4.83(13)
C2 C3 C3A C13 -146.00(11)
C2 C3 C3A C4 86.13(13)
C2 C3 C3A C6A -21.76(13)
C13 C3A C4 C5 77.39(13)
C3 C3A C4 C5 -152.82(11)
C6A C3A C4 C5 -42.40(12)
C13 C3A C4 C7 -168.80(11)
C3 C3A C4 C7 -39.01(15)
C6A C3A C4 C7 71.42(12)
C3A C4 C5 O2 -152.78(14)
C7 C4 C5 O2 89.69(16)
C3A C4 C5 C6 28.72(13)
C7 C4 C5 C6 -88.81(12)
O2 C5 C6 C6A 178.99(14)
C4 C5 C6 C6A -2.49(14)
C5 C6 C6A C3A -24.98(13)
C5 C6 C6A C1 86.99(12)
C13 C3A C6A C6 -74.89(13)
C3 C3A C6A C6 160.75(11)
C4 C3A C6A C6 42.21(12)
C13 C3A C6A C1 164.30(11)
C3 C3A C6A C1 39.94(12)
C4 C3A C6A C1 -78.61(11)
C8 C1 C6A C6 -42.37(13)
C9 C1 C6A C6 79.08(13)
C2 C1 C6A C6 -156.31(11)
C8 C1 C6A C3A 71.52(12)
C9 C1 C6A C3A -167.03(10)
C2 C1 C6A C3A -42.42(12)
C5 C4 C7 C12 -67.36(13)
C3A C4 C7 C12 -178.61(11)
C5 C4 C7 C8 58.42(13)
C3A C4 C7 C8 -52.83(14)
C12 C7 C8 O1 -7.51(17)
C4 C7 C8 O1 -133.63(12)
C12 C7 C8 C1 169.96(11)
C4 C7 C8 C1 43.85(14)
C9 C1 C8 O1 -1.44(16)
C2 C1 C8 O1 -128.07(13)
C6A C1 C8 O1 122.59(13)
C9 C1 C8 C7 -178.84(10)
C2 C1 C8 C7 54.52(13)
C6A C1 C8 C7 -54.81(13)
C8 C1 C9 C10 166.09(10)
C2 C1 C9 C10 -70.82(13)
C6A C1 C9 C10 46.66(14)
C8 C1 C9 C11 -71.25(13)
C2 C1 C9 C11 51.84(15)
C6A C1 C9 C11 169.32(10)
C11 C9 C10 O3 -44.88(16)
C1 C9 C10 O3 79.95(15)
C11 C9 C10 O4 134.20(11)
C1 C9 C10 O4 -100.97(12)

loop_
_cod_related_entry_id
_cod_related_entry_database
_cod_related_entry_code
1 ChemSpider 24735495
